data_7017997
loop_
_publ_author_name
'Yatabe, Takeshi'
'Karasawa, Masaki'
'Isobe, Kiyoshi'
'Ogo, Seiji'
'Nakai, Hidetaka'

_publ_section_title
;
 A naphthyl-substituted pentamethylcyclopentadienyl ligand and its Sm(II)
 bent-metallocene complexes with solvent-induced structure change.
;
_journal_issue 2
_journal_name_full 'Dalton transactions (Cambridge, England : 2003)'
_journal_page_first 354
_journal_page_last 356
_journal_paper_doi 10.1039/c1dt11844g
_journal_volume 41
_journal_year 2012
_chemical_formula_moiety 'C24 H29 K O '
_chemical_formula_sum 'C24 H29 K O'
_chemical_formula_weight 372.59
_space_group_IT_number 14
_symmetry_cell_setting monoclinic
_symmetry_Int_Tables_number 14
_symmetry_space_group_name_Hall '-P 2yn'
_symmetry_space_group_name_H-M 'P 1 21/n 1'
_audit_creation_date 2011-09-12
_audit_creation_method 'by CrystalStructure 3.8'
_cell_angle_alpha 90.0000
_cell_angle_beta 109.3371(11)
_cell_angle_gamma 90.0000
_cell_formula_units_Z 4
_cell_length_a 14.092(2)
_cell_length_b 10.4839(15)
_cell_length_c 15.135(2)
_cell_measurement_reflns_used 7176
_cell_measurement_temperature 123.1
_cell_measurement_theta_max 27.5
_cell_measurement_theta_min 3.1
_cell_volume 2109.9(5)
_computing_cell_refinement CrystalClear
_computing_data_collection CrystalClear
_computing_data_reduction CrystalStructure
_computing_publication_material 'CrystalStructure 3.8'
_computing_structure_refinement SHELXL
_computing_structure_solution SIR92
_diffrn_ambient_temperature 123.1
_diffrn_detector_area_resol_mean 7.31
_diffrn_measured_fraction_theta_full 0.996
_diffrn_measured_fraction_theta_max 0.996
_diffrn_measurement_device_type 'Rigaku Mercury'
_diffrn_measurement_method \w
_diffrn_radiation_type 'Mo K\a'
_diffrn_radiation_wavelength 0.71070
_diffrn_reflns_av_R_equivalents 0.031
_diffrn_reflns_limit_h_max 17
_diffrn_reflns_limit_h_min -18
_diffrn_reflns_limit_k_max 13
_diffrn_reflns_limit_k_min -13
_diffrn_reflns_limit_l_max 17
_diffrn_reflns_limit_l_min -19
_diffrn_reflns_number 22242
_diffrn_reflns_theta_full 27.48
_diffrn_reflns_theta_max 27.48
_exptl_absorpt_coefficient_mu 0.261
_exptl_absorpt_correction_T_max 0.967
_exptl_absorpt_correction_T_min 0.944
_exptl_absorpt_correction_type numerical
_exptl_absorpt_process_details
;
Higashi, T. (1999). Program for Absorption Correction.
Rigaku Corporation, Tokyo, Japan.
;
_exptl_crystal_colour colorless
_exptl_crystal_density_diffrn 1.173
_exptl_crystal_density_method 'not measured'
_exptl_crystal_description block
_exptl_crystal_F_000 800.00
_exptl_crystal_size_max 0.23
_exptl_crystal_size_mid 0.14
_exptl_crystal_size_min 0.13
_refine_diff_density_max 0.77
_refine_diff_density_min -0.52
_refine_ls_extinction_method none
_refine_ls_goodness_of_fit_ref 1.013
_refine_ls_hydrogen_treatment refall
_refine_ls_number_parameters 236
_refine_ls_number_reflns 4815
_refine_ls_R_factor_gt 0.0642
_refine_ls_shift/su_max 0.0000
_refine_ls_structure_factor_coef Fsqd
_refine_ls_weighting_details 'w = 1/[\s^2^(Fo^2^)+(0.1186P)^2^+0.5100P] where P=(Fo^2^+2Fc^2^)/3'
_refine_ls_weighting_scheme calc
_refine_ls_wR_factor_ref 0.2101
_reflns_number_gt 3034
_reflns_number_total 4815
_reflns_threshold_expression F^2^>2.0\s(F^2^)
_cod_data_source_file c1dt11844g.txt
_cod_data_source_block '__KCpNaph'
_cod_original_cell_volume 2110.0(6)
_cod_original_formula_sum 'C24 H29 K O '
_cod_database_code 7017997

loop_
_symmetry_equiv_pos_site_id
_symmetry_equiv_pos_as_xyz
1 +X,+Y,+Z
2 1/2-X,1/2+Y,1/2-Z
3 -X,-Y,-Z
4 1/2+X,1/2-Y,1/2+Z

loop_
_atom_site_label
_atom_site_type_symbol
_atom_site_fract_x
_atom_site_fract_y
_atom_site_fract_z
_atom_site_U_iso_or_equiv
_atom_site_adp_type
_atom_site_occupancy
_atom_site_symmetry_multiplicity
_atom_site_calc_flag
_atom_site_refinement_flags
K(1) K 0.28444(5) 0.60161(5) 0.21223(4) 0.0292(2) Uani 1.00 1 d .
O(1) O 0.30339(17) 0.5905(2) 0.04301(14) 0.0394(5) Uani 1.00 1 d .
C(1) C 0.2827(2) 0.8320(2) 0.33012(18) 0.0280(5) Uani 1.00 1 d .
C(2) C 0.1811(2) 0.8165(2) 0.2755(2) 0.0287(6) Uani 1.00 1 d .
C(3) C 0.1694(2) 0.8492(2) 0.18184(18) 0.0274(5) Uani 1.00 1 d .
C(4) C 0.2645(2) 0.8855(2) 0.17846(19) 0.0255(5) Uani 1.00 1 d .
C(5) C 0.3349(2) 0.8759(2) 0.27003(19) 0.0265(5) Uani 1.00 1 d .
C(6) C 0.3275(2) 0.8095(3) 0.4343(2) 0.0386(7) Uani 1.00 1 d .
C(7) C 0.0976(2) 0.7767(2) 0.3120(2) 0.0381(7) Uani 1.00 1 d .
C(8) C 0.0735(2) 0.8418(3) 0.0995(2) 0.0398(7) Uani 1.00 1 d .
C(9) C 0.2862(2) 0.9311(2) 0.0926(2) 0.0357(6) Uani 1.00 1 d .
C(10) C 0.4462(2) 0.9046(2) 0.2976(2) 0.0326(6) Uani 1.00 1 d .
C(11) C 0.5090(2) 0.7965(2) 0.27583(19) 0.0311(6) Uani 1.00 1 d .
C(12) C 0.5150(2) 0.6819(2) 0.3211(2) 0.0331(6) Uani 1.00 1 d .
C(13) C 0.5727(2) 0.5798(2) 0.3083(2) 0.0363(6) Uani 1.00 1 d .
C(14) C 0.6274(2) 0.5930(2) 0.2479(2) 0.0398(7) Uani 1.00 1 d .
C(15) C 0.6241(2) 0.7097(2) 0.19983(19) 0.0315(6) Uani 1.00 1 d .
C(16) C 0.6828(2) 0.7265(3) 0.1400(2) 0.0444(8) Uani 1.00 1 d .
C(17) C 0.6804(2) 0.8373(3) 0.0941(2) 0.0476(8) Uani 1.00 1 d .
C(18) C 0.6200(2) 0.9384(3) 0.1055(2) 0.0428(7) Uani 1.00 1 d .
C(19) C 0.5642(2) 0.9281(3) 0.1633(2) 0.0390(7) Uani 1.00 1 d .
C(20) C 0.5644(2) 0.8117(2) 0.2140(2) 0.0322(6) Uani 1.00 1 d .
C(21) C 0.3966(2) 0.5668(3) 0.0296(2) 0.0390(7) Uani 1.00 1 d .
C(22) C 0.4072(2) 0.6722(3) -0.0345(2) 0.0442(7) Uani 1.00 1 d .
C(23) C 0.2977(2) 0.6940(3) -0.0968(2) 0.0414(7) Uani 1.00 1 d .
C(24) C 0.2349(2) 0.6300(3) -0.0454(2) 0.0412(7) Uani 1.00 1 d .
H(1) H 0.2745 0.7818 0.4587 0.046 Uiso 1.00 1 c R
H(2) H 0.3576 0.8888 0.4653 0.046 Uiso 1.00 1 c R
H(3) H 0.3793 0.7433 0.4464 0.046 Uiso 1.00 1 c R
H(4) H 0.0336 0.7750 0.2602 0.046 Uiso 1.00 1 c R
H(5) H 0.0932 0.8378 0.3595 0.046 Uiso 1.00 1 c R
H(6) H 0.1121 0.6915 0.3400 0.046 Uiso 1.00 1 c R
H(7) H 0.0868 0.8681 0.0425 0.048 Uiso 1.00 1 c R
H(8) H 0.0231 0.8986 0.1101 0.048 Uiso 1.00 1 c R
H(9) H 0.0483 0.7540 0.0923 0.048 Uiso 1.00 1 c R
H(10) H 0.3579 0.9512 0.1091 0.043 Uiso 1.00 1 c R
H(11) H 0.2464 1.0078 0.0680 0.043 Uiso 1.00 1 c R
H(12) H 0.2683 0.8641 0.0448 0.043 Uiso 1.00 1 c R
H(13) H 0.4725 0.9227 0.3656 0.039 Uiso 1.00 1 c R
H(14) H 0.4553 0.9827 0.2644 0.039 Uiso 1.00 1 c R
H(15) H 0.4783 0.6716 0.3632 0.040 Uiso 1.00 1 c R
H(16) H 0.5744 0.5018 0.3407 0.044 Uiso 1.00 1 c R
H(17) H 0.6670 0.5242 0.2388 0.048 Uiso 1.00 1 c R
H(18) H 0.7242 0.6588 0.1324 0.053 Uiso 1.00 1 c R
H(19) H 0.7195 0.8470 0.0540 0.057 Uiso 1.00 1 c R
H(20) H 0.6182 1.0156 0.0722 0.051 Uiso 1.00 1 c R
H(21) H 0.5247 0.9984 0.1703 0.047 Uiso 1.00 1 c R
H(22) H 0.3963 0.4822 0.0004 0.047 Uiso 1.00 1 c R
H(23) H 0.4525 0.5695 0.0900 0.047 Uiso 1.00 1 c R
H(24) H 0.4495 0.6450 -0.0720 0.053 Uiso 1.00 1 c R
H(25) H 0.4365 0.7500 0.0012 0.053 Uiso 1.00 1 c R
H(26) H 0.2825 0.7863 -0.1047 0.050 Uiso 1.00 1 c R
H(27) H 0.2848 0.6552 -0.1593 0.050 Uiso 1.00 1 c R
H(28) H 0.1848 0.6905 -0.0366 0.049 Uiso 1.00 1 c R
H(29) H 0.1988 0.5555 -0.0813 0.049 Uiso 1.00 1 c R

loop_
_atom_site_aniso_label
_atom_site_aniso_U_11
_atom_site_aniso_U_22
_atom_site_aniso_U_33
_atom_site_aniso_U_12
_atom_site_aniso_U_13
_atom_site_aniso_U_23
K(1) 0.0363(3) 0.0173(3) 0.0347(3) 0.0003(2) 0.0129(2) 0.0003(2)
O(1) 0.0394(12) 0.0439(13) 0.0326(11) 0.0013(9) 0.0087(9) 0.0031(8)
C(1) 0.0374(15) 0.0181(12) 0.0283(13) 0.0034(11) 0.0107(12) 0.0002(10)
C(2) 0.0349(15) 0.0153(12) 0.0377(15) 0.0023(10) 0.0144(12) -0.0039(10)
C(3) 0.0296(14) 0.0195(12) 0.0304(13) 0.0035(10) 0.0065(11) -0.0027(10)
C(4) 0.0355(15) 0.0148(12) 0.0267(13) 0.0024(10) 0.0108(11) -0.0008(9)
C(5) 0.0287(14) 0.0190(12) 0.0326(14) 0.0001(10) 0.0113(11) -0.0028(10)
C(6) 0.0473(18) 0.0370(17) 0.0318(15) 0.0065(14) 0.0136(14) 0.0031(12)
C(7) 0.0434(18) 0.0269(14) 0.0493(17) -0.0031(12) 0.0222(15) -0.0005(13)
C(8) 0.0351(16) 0.0437(18) 0.0360(16) 0.0048(13) 0.0057(13) -0.0085(13)
C(9) 0.0477(18) 0.0286(15) 0.0339(15) 0.0005(13) 0.0178(14) 0.0001(12)
C(10) 0.0316(15) 0.0300(15) 0.0345(15) -0.0010(11) 0.0088(12) -0.0056(11)
C(11) 0.0285(14) 0.0279(14) 0.0325(14) -0.0040(11) 0.0042(12) -0.0033(11)
C(12) 0.0289(14) 0.0299(15) 0.0352(15) -0.0052(11) 0.0034(12) 0.0013(12)
C(13) 0.0312(15) 0.0292(15) 0.0403(16) -0.0032(11) 0.0008(13) 0.0032(12)
C(14) 0.0295(15) 0.0338(16) 0.0476(18) 0.0027(12) 0.0012(13) -0.0100(13)
C(15) 0.0266(14) 0.0330(15) 0.0311(14) -0.0061(11) 0.0043(11) -0.0087(11)
C(16) 0.0381(18) 0.050(2) 0.0445(18) -0.0046(14) 0.0126(15) -0.0174(15)
C(17) 0.048(2) 0.057(2) 0.0422(18) -0.0092(16) 0.0209(16) -0.0063(16)
C(18) 0.0495(19) 0.0372(17) 0.0451(18) -0.0083(14) 0.0204(16) -0.0004(14)
C(19) 0.0379(17) 0.0366(16) 0.0393(16) -0.0049(13) 0.0085(14) -0.0012(13)
C(20) 0.0275(14) 0.0298(15) 0.0337(14) -0.0038(11) 0.0025(12) -0.0054(11)
C(21) 0.0331(16) 0.0376(16) 0.0370(15) 0.0076(13) -0.0008(13) 0.0013(13)
C(22) 0.0401(18) 0.050(2) 0.0422(17) 0.0073(15) 0.0134(14) 0.0069(15)
C(23) 0.0469(19) 0.0401(17) 0.0313(15) 0.0139(14) 0.0051(14) 0.0031(12)
C(24) 0.0298(16) 0.0407(17) 0.0451(17) 0.0072(13) 0.0016(13) -0.0020(14)

loop_
_atom_type_symbol
_atom_type_description
_atom_type_scat_dispersion_real
_atom_type_scat_dispersion_imag
_atom_type_scat_source
C C 0.003 0.002
;
International Tables for Crystallography
(1992, Vol. C, Tables 4.2.6.8 and 6.1.1.4)
;
H H 0.000 0.000
;
International Tables for Crystallography
(1992, Vol. C, Table 6.1.1.4)
;
K K 0.200 0.250
;
International Tables for Crystallography
(1992, Vol. C, Tables 4.2.6.8 and 6.1.1.4)
;
O O 0.011 0.006
;
International Tables for Crystallography
(1992, Vol. C, Tables 4.2.6.8 and 6.1.1.4)
;

loop_
_geom_angle_atom_site_label_1
_geom_angle_atom_site_label_2
_geom_angle_atom_site_label_3
_geom_angle
_geom_angle_publ_flag
_geom_angle_site_symmetry_1
_geom_angle_site_symmetry_3
O(1) K(1) C(1) 128.93(7) yes . .
O(1) K(1) C(1) 82.97(7) yes . 2_545
O(1) K(1) C(2) 123.53(7) yes . .
O(1) K(1) C(2) 87.17(7) yes . 2_545
O(1) K(1) C(3) 96.37(7) yes . .
O(1) K(1) C(3) 113.31(7) yes . 2_545
O(1) K(1) C(4) 85.04(7) yes . .
O(1) K(1) C(4) 127.47(7) yes . 2_545
O(1) K(1) C(5) 103.35(7) yes . .
O(1) K(1) C(5) 107.01(7) yes . 2_545
O(1) K(1) C(12) 95.61(7) yes . .
C(1) K(1) C(1) 145.52(9) yes . 2_545
C(1) K(1) C(2) 27.03(6) yes . .
C(1) K(1) C(2) 142.19(7) yes . 2_545
C(1) K(1) C(3) 44.70(6) yes . .
C(1) K(1) C(3) 115.28(7) yes . 2_545
C(1) K(1) C(4) 44.75(7) yes . .
C(1) K(1) C(4) 103.27(8) yes . 2_545
C(1) K(1) C(5) 27.30(8) yes . .
C(1) K(1) C(5) 118.07(8) yes . 2_545
C(1) K(1) C(12) 72.10(7) yes . .
C(1) K(1) C(2) 128.76(8) yes 2_545 .
C(1) K(1) C(2) 27.05(6) yes 2_545 2_545
C(1) K(1) C(3) 131.86(7) yes 2_545 .
C(1) K(1) C(3) 44.60(6) yes 2_545 2_545
C(1) K(1) C(4) 153.31(6) yes 2_545 .
C(1) K(1) C(4) 44.95(7) yes 2_545 2_545
C(1) K(1) C(5) 172.68(9) yes 2_545 .
C(1) K(1) C(5) 27.67(8) yes 2_545 2_545
C(1) K(1) C(12) 123.40(7) yes 2_545 .
C(2) K(1) C(2) 143.71(9) yes . 2_545
C(2) K(1) C(3) 27.18(7) yes . .
C(2) K(1) C(3) 121.60(8) yes . 2_545
C(2) K(1) C(4) 44.53(8) yes . .
C(2) K(1) C(4) 99.50(8) yes . 2_545
C(2) K(1) C(5) 44.53(8) yes . .
C(2) K(1) C(5) 102.70(8) yes . 2_545
C(2) K(1) C(12) 98.84(7) yes . .
C(2) K(1) C(3) 158.13(7) yes 2_545 .
C(2) K(1) C(3) 26.92(7) yes 2_545 2_545
C(2) K(1) C(4) 171.67(9) yes 2_545 .
C(2) K(1) C(4) 44.38(8) yes 2_545 2_545
C(2) K(1) C(5) 154.86(6) yes 2_545 .
C(2) K(1) C(5) 44.79(8) yes 2_545 2_545
C(2) K(1) C(12) 96.45(7) yes 2_545 .
C(3) K(1) C(3) 146.89(8) yes . 2_545
C(3) K(1) C(4) 27.05(8) yes . .
C(3) K(1) C(4) 121.42(8) yes . 2_545
C(3) K(1) C(5) 44.57(6) yes . .
C(3) K(1) C(5) 114.11(8) yes . 2_545
C(3) K(1) C(12) 104.63(7) yes . .
C(3) K(1) C(4) 159.47(7) yes 2_545 .
C(3) K(1) C(4) 26.87(8) yes 2_545 2_545
C(3) K(1) C(5) 133.21(6) yes 2_545 .
C(3) K(1) C(5) 44.68(6) yes 2_545 2_545
C(3) K(1) C(12) 87.40(7) yes 2_545 .
C(4) K(1) C(4) 143.94(8) yes . 2_545
C(4) K(1) C(5) 27.12(6) yes . .
C(4) K(1) C(5) 141.13(8) yes . 2_545
C(4) K(1) C(12) 81.42(7) yes . .
C(4) K(1) C(5) 129.10(8) yes 2_545 .
C(4) K(1) C(5) 27.35(6) yes 2_545 2_545
C(4) K(1) C(12) 106.86(7) yes 2_545 .
C(5) K(1) C(5) 145.01(9) yes . 2_545
C(5) K(1) C(12) 60.23(7) yes . .
C(5) K(1) C(12) 131.78(7) yes 2_545 .
K(1) O(1) C(21) 122.59(15) yes . .
K(1) O(1) C(24) 129.5(2) yes . .
C(21) O(1) C(24) 106.7(2) yes . .
K(1) C(1) K(1) 134.26(9) yes . 2_555
K(1) C(1) C(2) 76.39(15) yes . .
K(1) C(1) C(5) 76.85(15) yes . .
K(1) C(1) C(6) 114.27(17) yes . .
K(1) C(1) C(2) 78.17(14) yes 2_555 .
K(1) C(1) C(5) 75.58(14) yes 2_555 .
K(1) C(1) C(6) 111.45(17) yes 2_555 .
C(2) C(1) C(5) 107.7(2) yes . .
C(2) C(1) C(6) 126.0(2) yes . .
C(5) C(1) C(6) 126.3(2) yes . .
K(1) C(2) K(1) 132.48(11) yes . 2_555
K(1) C(2) C(1) 76.58(16) yes . .
K(1) C(2) C(3) 76.71(16) yes . .
K(1) C(2) C(7) 115.27(17) yes . .
K(1) C(2) C(1) 74.78(14) yes 2_555 .
K(1) C(2) C(3) 77.57(14) yes 2_555 .
K(1) C(2) C(7) 112.21(18) yes 2_555 .
C(1) C(2) C(3) 108.6(2) yes . .
C(1) C(2) C(7) 125.5(2) yes . .
C(3) C(2) C(7) 125.9(2) yes . .
K(1) C(3) K(1) 131.05(7) yes . 2_555
K(1) C(3) C(2) 76.11(15) yes . .
K(1) C(3) C(4) 76.62(14) yes . .
K(1) C(3) C(8) 111.84(18) yes . .
K(1) C(3) C(2) 75.51(14) yes 2_555 .
K(1) C(3) C(4) 75.24(14) yes 2_555 .
K(1) C(3) C(8) 117.10(18) yes 2_555 .
C(2) C(3) C(4) 107.8(2) yes . .
C(2) C(3) C(8) 126.2(2) yes . .
C(4) C(3) C(8) 125.9(2) yes . .
K(1) C(4) K(1) 132.31(10) yes . 2_555
K(1) C(4) C(3) 76.33(14) yes . .
K(1) C(4) C(5) 76.59(14) yes . .
K(1) C(4) C(9) 115.16(18) yes . .
K(1) C(4) C(3) 77.89(16) yes 2_555 .
K(1) C(4) C(5) 74.35(16) yes 2_555 .
K(1) C(4) C(9) 112.49(16) yes 2_555 .
C(3) C(4) C(5) 108.1(2) yes . .
C(3) C(4) C(9) 125.6(2) yes . .
C(5) C(4) C(9) 126.2(2) yes . .
K(1) C(5) K(1) 134.36(9) yes . 2_555
K(1) C(5) C(1) 75.86(14) yes . .
K(1) C(5) C(4) 76.29(14) yes . .
K(1) C(5) C(10) 113.12(17) yes . .
K(1) C(5) C(1) 76.75(16) yes 2_555 .
K(1) C(5) C(4) 78.30(15) yes 2_555 .
K(1) C(5) C(10) 112.50(16) yes 2_555 .
C(1) C(5) C(4) 107.8(2) yes . .
C(1) C(5) C(10) 126.6(2) yes . .
C(4) C(5) C(10) 125.6(2) yes . .
C(5) C(10) C(11) 114.2(2) yes . .
C(10) C(11) C(12) 118.9(2) yes . .
C(10) C(11) C(20) 122.8(2) yes . .
C(12) C(11) C(20) 118.3(2) yes . .
K(1) C(12) C(11) 95.02(15) yes . .
K(1) C(12) C(13) 105.22(17) yes . .
C(11) C(12) C(13) 123.0(3) yes . .
C(12) C(13) C(14) 119.5(2) yes . .
C(13) C(14) C(15) 119.7(3) yes . .
C(14) C(15) C(16) 120.4(2) yes . .
C(14) C(15) C(20) 119.6(3) yes . .
C(16) C(15) C(20) 120.0(2) yes . .
C(15) C(16) C(17) 120.8(3) yes . .
C(16) C(17) C(18) 120.0(3) yes . .
C(17) C(18) C(19) 121.5(3) yes . .
C(18) C(19) C(20) 120.7(3) yes . .
C(11) C(20) C(15) 120.0(2) yes . .
C(11) C(20) C(19) 123.0(2) yes . .
C(15) C(20) C(19) 117.0(3) yes . .
O(1) C(21) C(22) 104.9(2) yes . .
C(21) C(22) C(23) 102.2(2) yes . .
C(22) C(23) C(24) 105.0(2) yes . .
O(1) C(24) C(23) 106.3(2) yes . .
C(1) C(6) H(1) 109.5 no . .
C(1) C(6) H(2) 109.5 no . .
C(1) C(6) H(3) 109.5 no . .
H(1) C(6) H(2) 109.5 no . .
H(1) C(6) H(3) 109.5 no . .
H(2) C(6) H(3) 109.5 no . .
C(2) C(7) H(4) 109.5 no . .
C(2) C(7) H(5) 109.5 no . .
C(2) C(7) H(6) 109.5 no . .
H(4) C(7) H(5) 109.5 no . .
H(4) C(7) H(6) 109.5 no . .
H(5) C(7) H(6) 109.5 no . .
C(3) C(8) H(7) 109.5 no . .
C(3) C(8) H(8) 109.5 no . .
C(3) C(8) H(9) 109.5 no . .
H(7) C(8) H(8) 109.5 no . .
H(7) C(8) H(9) 109.5 no . .
H(8) C(8) H(9) 109.5 no . .
C(4) C(9) H(10) 109.5 no . .
C(4) C(9) H(11) 109.5 no . .
C(4) C(9) H(12) 109.5 no . .
H(10) C(9) H(11) 109.5 no . .
H(10) C(9) H(12) 109.5 no . .
H(11) C(9) H(12) 109.5 no . .
C(5) C(10) H(13) 108.7 no . .
C(5) C(10) H(14) 108.7 no . .
C(11) C(10) H(13) 108.7 no . .
C(11) C(10) H(14) 108.7 no . .
H(13) C(10) H(14) 107.6 no . .
K(1) C(12) H(15) 68.5 no . .
C(11) C(12) H(15) 118.5 no . .
C(13) C(12) H(15) 118.5 no . .
C(12) C(13) H(16) 120.2 no . .
C(14) C(13) H(16) 120.2 no . .
C(13) C(14) H(17) 120.2 no . .
C(15) C(14) H(17) 120.2 no . .
C(15) C(16) H(18) 119.6 no . .
C(17) C(16) H(18) 119.6 no . .
C(16) C(17) H(19) 120.0 no . .
C(18) C(17) H(19) 120.0 no . .
C(17) C(18) H(20) 119.3 no . .
C(19) C(18) H(20) 119.3 no . .
C(18) C(19) H(21) 119.7 no . .
C(20) C(19) H(21) 119.7 no . .
O(1) C(21) H(22) 110.8 no . .
O(1) C(21) H(23) 110.8 no . .
C(22) C(21) H(22) 110.8 no . .
C(22) C(21) H(23) 110.8 no . .
H(22) C(21) H(23) 108.8 no . .
C(21) C(22) H(24) 111.3 no . .
C(21) C(22) H(25) 111.3 no . .
C(23) C(22) H(24) 111.3 no . .
C(23) C(22) H(25) 111.3 no . .
H(24) C(22) H(25) 109.2 no . .
C(22) C(23) H(26) 110.8 no . .
C(22) C(23) H(27) 110.8 no . .
C(24) C(23) H(26) 110.7 no . .
C(24) C(23) H(27) 110.7 no . .
H(26) C(23) H(27) 108.8 no . .
O(1) C(24) H(28) 110.5 no . .
O(1) C(24) H(29) 110.5 no . .
C(23) C(24) H(28) 110.5 no . .
C(23) C(24) H(29) 110.5 no . .
H(28) C(24) H(29) 108.7 no . .

loop_
_geom_bond_atom_site_label_1
_geom_bond_atom_site_label_2
_geom_bond_distance
_geom_bond_publ_flag
_geom_bond_site_symmetry_2
K(1) O(1) 2.664(2) yes .
K(1) C(1) 3.008(2) yes .
K(1) C(1) 2.982(2) yes 2_545
K(1) C(2) 3.006(3) yes .
K(1) C(2) 3.025(2) yes 2_545
K(1) C(3) 3.013(2) yes .
K(1) C(3) 3.051(2) yes 2_545
K(1) C(4) 3.017(2) yes .
K(1) C(4) 3.017(2) yes 2_545
K(1) C(5) 3.021(2) yes .
K(1) C(5) 2.967(2) yes 2_545
K(1) C(12) 3.231(2) yes .
O(1) C(21) 1.417(4) yes .
O(1) C(24) 1.428(3) yes .
C(1) C(2) 1.406(3) yes .
C(1) C(5) 1.423(4) yes .
C(1) C(6) 1.510(3) yes .
C(2) C(3) 1.414(4) yes .
C(2) C(7) 1.515(5) yes .
C(3) C(4) 1.410(4) yes .
C(3) C(8) 1.507(3) yes .
C(4) C(5) 1.416(3) yes .
C(4) C(9) 1.508(4) yes .
C(5) C(10) 1.514(4) yes .
C(10) C(11) 1.539(4) yes .
C(11) C(12) 1.372(4) yes .
C(11) C(20) 1.413(4) yes .
C(12) C(13) 1.396(4) yes .
C(13) C(14) 1.384(5) yes .
C(14) C(15) 1.417(4) yes .
C(15) C(16) 1.426(5) yes .
C(15) C(20) 1.420(4) yes .
C(16) C(17) 1.348(5) yes .
C(17) C(18) 1.405(5) yes .
C(18) C(19) 1.360(5) yes .
C(19) C(20) 1.441(4) yes .
C(21) C(22) 1.510(4) yes .
C(22) C(23) 1.536(4) yes .
C(23) C(24) 1.515(5) yes .
C(6) H(1) 0.980 no .
C(6) H(2) 0.980 no .
C(6) H(3) 0.980 no .
C(7) H(4) 0.980 no .
C(7) H(5) 0.980 no .
C(7) H(6) 0.980 no .
C(8) H(7) 0.980 no .
C(8) H(8) 0.980 no .
C(8) H(9) 0.980 no .
C(9) H(10) 0.980 no .
C(9) H(11) 0.980 no .
C(9) H(12) 0.980 no .
C(10) H(13) 0.990 no .
C(10) H(14) 0.990 no .
C(12) H(15) 0.950 no .
C(13) H(16) 0.950 no .
C(14) H(17) 0.950 no .
C(16) H(18) 0.950 no .
C(17) H(19) 0.950 no .
C(18) H(20) 0.950 no .
C(19) H(21) 0.950 no .
C(21) H(22) 0.990 no .
C(21) H(23) 0.990 no .
C(22) H(24) 0.990 no .
C(22) H(25) 0.990 no .
C(23) H(26) 0.990 no .
C(23) H(27) 0.990 no .
C(24) H(28) 0.990 no .
C(24) H(29) 0.990 no .

loop_
_geom_contact_atom_site_label_1
_geom_contact_atom_site_label_2
_geom_contact_distance
_geom_contact_site_symmetry_2
C(11) C(24) 3.513(3) 4_565
C(14) C(23) 3.540(4) 4_565
C(15) C(23) 3.390(3) 4_565
C(20) C(23) 3.575(3) 4_565
C(23) C(14) 3.540(4) 4_464
C(23) C(15) 3.390(3) 4_464
C(23) C(20) 3.575(3) 4_464
C(24) C(11) 3.513(3) 4_464
C(6) H(9) 3.304 4_565
C(6) H(19) 3.182 4_465
C(7) H(24) 3.247 4_465
C(8) H(3) 3.076 4_464
C(8) H(15) 3.381 4_464
C(9) H(19) 3.197 3_675
C(9) H(20) 3.252 3_675
C(10) H(29) 3.447 4_565
C(11) H(28) 3.092 4_565
C(11) H(29) 3.226 4_565
C(12) H(7) 3.206 4_565
C(12) H(26) 3.574 4_565
C(12) H(28) 2.956 4_565
C(13) H(7) 3.528 4_565
C(13) H(26) 3.141 4_565
C(13) H(28) 3.369 4_565
C(14) H(24) 3.547 3_665
C(14) H(26) 2.850 4_565
C(14) H(27) 3.346 3_665
C(14) H(27) 3.435 4_565
C(15) H(22) 3.568 3_665
C(15) H(26) 3.059 4_565
C(15) H(27) 2.913 4_565
C(16) H(1) 3.398 4_564
C(16) H(22) 2.996 3_665
C(16) H(27) 3.153 4_565
C(17) H(1) 3.052 4_564
C(17) H(11) 3.377 3_675
C(17) H(17) 3.355 2_655
C(17) H(27) 3.530 4_565
C(18) H(10) 3.559 3_675
C(18) H(17) 3.269 2_655
C(18) H(20) 3.572 3_675
C(18) H(26) 3.198 3_675
C(19) H(27) 3.480 4_565
C(20) H(26) 3.528 4_565
C(20) H(27) 3.082 4_565
C(20) H(28) 3.590 4_565
C(20) H(29) 3.352 4_565
C(21) H(18) 3.426 3_665
C(21) H(22) 3.140 3_665
C(21) H(23) 3.519 3_665
C(21) H(24) 3.021 3_665
C(22) H(5) 3.498 4_564
C(22) H(17) 3.570 3_665
C(22) H(20) 3.322 3_675
C(22) H(22) 3.099 3_665
C(22) H(23) 3.483 3_665
C(23) H(17) 3.287 3_665
C(23) H(20) 3.243 3_675
C(24) H(13) 3.535 4_464
C(24) H(18) 3.425 3_665
H(1) C(16) 3.398 4_465
H(1) C(17) 3.052 4_465
H(1) H(18) 3.005 4_465
H(1) H(19) 2.291 4_465
H(2) H(9) 3.120 4_565
H(2) H(13) 3.482 3_676
H(3) C(8) 3.076 4_565
H(3) H(7) 3.035 4_565
H(3) H(8) 3.023 4_565
H(3) H(9) 2.658 4_565
H(3) H(19) 3.325 4_465
H(4) H(24) 3.248 4_465
H(5) C(22) 3.498 4_465
H(5) H(19) 3.481 4_465
H(5) H(24) 2.569 4_465
H(6) H(19) 3.114 4_465
H(6) H(24) 3.461 4_465
H(7) C(12) 3.206 4_464
H(7) C(13) 3.528 4_464
H(7) H(3) 3.035 4_464
H(7) H(8) 3.369 3_575
H(7) H(15) 2.670 4_464
H(7) H(16) 3.297 4_464
H(8) H(3) 3.023 4_464
H(8) H(7) 3.369 3_575
H(9) C(6) 3.304 4_464
H(9) H(2) 3.120 4_464
H(9) H(3) 2.658 4_464
H(9) H(15) 3.367 4_464
H(10) C(18) 3.559 3_675
H(10) H(19) 3.159 3_675
H(10) H(20) 2.895 3_675
H(11) C(17) 3.377 3_675
H(11) H(16) 3.493 4_464
H(11) H(19) 2.560 3_675
H(11) H(20) 3.300 3_675
H(12) H(19) 3.407 3_675
H(12) H(20) 3.026 3_675
H(13) C(24) 3.535 4_565
H(13) H(2) 3.482 3_676
H(13) H(28) 3.102 4_565
H(13) H(29) 3.029 4_565
H(14) H(29) 3.476 4_565
H(15) C(8) 3.381 4_565
H(15) H(7) 2.670 4_565
H(15) H(9) 3.367 4_565
H(15) H(28) 3.152 4_565
H(16) H(7) 3.297 4_565
H(16) H(11) 3.493 4_565
H(16) H(19) 3.248 2_645
H(16) H(26) 3.551 4_565
H(17) C(17) 3.355 2_645
H(17) C(18) 3.269 2_645
H(17) C(22) 3.570 3_665
H(17) C(23) 3.287 3_665
H(17) H(19) 3.538 2_645
H(17) H(20) 3.409 2_645
H(17) H(22) 3.429 3_665
H(17) H(24) 3.077 3_665
H(17) H(26) 3.107 4_565
H(17) H(27) 2.446 3_665
H(17) H(29) 3.598 3_665
H(18) C(21) 3.426 3_665
H(18) C(24) 3.425 3_665
H(18) H(1) 3.005 4_564
H(18) H(22) 2.616 3_665
H(18) H(27) 3.324 3_665
H(18) H(27) 3.563 4_565
H(18) H(29) 2.716 3_665
H(19) C(6) 3.182 4_564
H(19) C(9) 3.197 3_675
H(19) H(1) 2.291 4_564
H(19) H(3) 3.325 4_564
H(19) H(5) 3.481 4_564
H(19) H(6) 3.114 4_564
H(19) H(10) 3.159 3_675
H(19) H(11) 2.560 3_675
H(19) H(12) 3.407 3_675
H(19) H(16) 3.248 2_655
H(19) H(17) 3.538 2_655
H(20) C(9) 3.252 3_675
H(20) C(18) 3.572 3_675
H(20) C(22) 3.322 3_675
H(20) C(23) 3.243 3_675
H(20) H(10) 2.895 3_675
H(20) H(11) 3.300 3_675
H(20) H(12) 3.026 3_675
H(20) H(17) 3.409 2_655
H(20) H(20) 3.340 3_675
H(20) H(21) 3.556 3_675
H(20) H(25) 2.702 3_675
H(20) H(26) 2.461 3_675
H(21) H(20) 3.556 3_675
H(22) C(15) 3.568 3_665
H(22) C(16) 2.996 3_665
H(22) C(21) 3.140 3_665
H(22) C(22) 3.099 3_665
H(22) H(17) 3.429 3_665
H(22) H(18) 2.616 3_665
H(22) H(22) 2.949 3_665
H(22) H(23) 2.938 3_665
H(22) H(24) 2.473 3_665
H(22) H(25) 3.394 3_665
H(23) C(21) 3.519 3_665
H(23) C(22) 3.483 3_665
H(23) H(22) 2.938 3_665
H(23) H(24) 2.700 3_665
H(24) C(7) 3.247 4_564
H(24) C(14) 3.547 3_665
H(24) C(21) 3.021 3_665
H(24) H(4) 3.248 4_564
H(24) H(5) 2.569 4_564
H(24) H(6) 3.461 4_564
H(24) H(17) 3.077 3_665
H(24) H(22) 2.473 3_665
H(24) H(23) 2.700 3_665
H(25) H(20) 2.702 3_675
H(25) H(22) 3.394 3_665
H(26) C(12) 3.574 4_464
H(26) C(13) 3.141 4_464
H(26) C(14) 2.850 4_464
H(26) C(15) 3.059 4_464
H(26) C(18) 3.198 3_675
H(26) C(20) 3.528 4_464
H(26) H(16) 3.551 4_464
H(26) H(17) 3.107 4_464
H(26) H(20) 2.461 3_675
H(27) C(14) 3.346 3_665
H(27) C(14) 3.435 4_464
H(27) C(15) 2.913 4_464
H(27) C(16) 3.153 4_464
H(27) C(17) 3.530 4_464
H(27) C(19) 3.480 4_464
H(27) C(20) 3.082 4_464
H(27) H(17) 2.446 3_665
H(27) H(18) 3.324 3_665
H(27) H(18) 3.563 4_464
H(28) C(11) 3.092 4_464
H(28) C(12) 2.956 4_464
H(28) C(13) 3.369 4_464
H(28) C(20) 3.590 4_464
H(28) H(13) 3.102 4_464
H(28) H(15) 3.152 4_464
H(29) C(10) 3.447 4_464
H(29) C(11) 3.226 4_464
H(29) C(20) 3.352 4_464
H(29) H(13) 3.029 4_464
H(29) H(14) 3.476 4_464
H(29) H(17) 3.598 3_665
H(29) H(18) 2.716 3_665

loop_
_geom_torsion_atom_site_label_1
_geom_torsion_atom_site_label_2
_geom_torsion_atom_site_label_3
_geom_torsion_atom_site_label_4
_geom_torsion
_geom_torsion_site_symmetry_1
_geom_torsion_site_symmetry_3
_geom_torsion_site_symmetry_4
O(1) K(1) C(1) K(1) 30.84(19) . . 2_555
O(1) K(1) C(1) C(2) 88.80(19) . . .
O(1) K(1) C(1) C(5) -23.37(17) . . .
O(1) K(1) C(1) C(6) -147.52(19) . . .
C(1) K(1) O(1) C(21) 96.8(2) . . .
C(1) K(1) O(1) C(24) -69.2(2) . . .
O(1) K(1) C(1) K(1) 154.92(15) . 2_545 2_545
O(1) K(1) C(1) C(2) 97.60(19) . 2_545 2_545
O(1) K(1) C(1) C(5) -150.43(14) . 2_545 2_545
O(1) K(1) C(1) C(6) -26.7(2) . 2_545 2_545
C(1) K(1) O(1) C(21) -97.7(2) 2_545 . .
C(1) K(1) O(1) C(24) 96.3(2) 2_545 . .
O(1) K(1) C(2) K(1) -56.87(14) . . 2_555
O(1) K(1) C(2) C(1) -111.10(16) . . .
O(1) K(1) C(2) C(3) 2.06(18) . . .
O(1) K(1) C(2) C(7) 125.75(17) . . .
C(2) K(1) O(1) C(21) 129.87(19) . . .
C(2) K(1) O(1) C(24) -36.2(2) . . .
O(1) K(1) C(2) K(1) -134.93(12) . 2_545 2_545
O(1) K(1) C(2) C(1) -80.05(18) . 2_545 2_545
O(1) K(1) C(2) C(3) 166.47(16) . 2_545 2_545
O(1) K(1) C(2) C(7) 42.51(17) . 2_545 2_545
C(2) K(1) O(1) C(21) -70.8(2) 2_545 . .
C(2) K(1) O(1) C(24) 123.1(2) 2_545 . .
O(1) K(1) C(3) K(1) -122.12(13) . . 2_555
O(1) K(1) C(3) C(2) -178.27(15) . . .
O(1) K(1) C(3) C(4) -65.80(15) . . .
O(1) K(1) C(3) C(8) 57.9(2) . . .
C(3) K(1) O(1) C(21) 130.8(2) . . .
C(3) K(1) O(1) C(24) -35.2(2) . . .
O(1) K(1) C(3) K(1) -71.12(15) . 2_545 2_545
O(1) K(1) C(3) C(2) -14.74(18) . 2_545 2_545
O(1) K(1) C(3) C(4) -127.97(14) . 2_545 2_545
O(1) K(1) C(3) C(8) 108.9(2) . 2_545 2_545
C(3) K(1) O(1) C(21) -64.2(2) 2_545 . .
C(3) K(1) O(1) C(24) 129.7(2) 2_545 . .
O(1) K(1) C(4) K(1) 173.62(12) . . 2_555
O(1) K(1) C(4) C(3) 114.51(15) . . .
O(1) K(1) C(4) C(5) -132.69(19) . . .
O(1) K(1) C(4) C(9) -8.74(18) . . .
C(4) K(1) O(1) C(21) 106.2(2) . . .
C(4) K(1) O(1) C(24) -59.9(2) . . .
O(1) K(1) C(4) K(1) 7.29(16) . 2_545 2_545
O(1) K(1) C(4) C(3) 65.81(16) . 2_545 2_545
O(1) K(1) C(4) C(5) -47.2(2) . 2_545 2_545
O(1) K(1) C(4) C(9) -170.40(16) . 2_545 2_545
C(4) K(1) O(1) C(21) -90.9(2) 2_545 . .
C(4) K(1) O(1) C(24) 103.0(2) 2_545 . .
O(1) K(1) C(5) K(1) 106.77(14) . . 2_555
O(1) K(1) C(5) C(1) 161.51(13) . . .
O(1) K(1) C(5) C(4) 48.81(19) . . .
O(1) K(1) C(5) C(10) -74.3(2) . . .
C(5) K(1) O(1) C(21) 86.1(2) . . .
C(5) K(1) O(1) C(24) -80.0(2) . . .
O(1) K(1) C(5) K(1) 85.25(14) . 2_545 2_545
O(1) K(1) C(5) C(1) 30.81(14) . 2_545 2_545
O(1) K(1) C(5) C(4) 142.49(16) . 2_545 2_545
O(1) K(1) C(5) C(10) -93.7(2) . 2_545 2_545
C(5) K(1) O(1) C(21) -111.5(2) 2_545 . .
C(5) K(1) O(1) C(24) 82.4(2) 2_545 . .
O(1) K(1) C(12) C(11) 63.6(2) . . .
O(1) K(1) C(12) C(13) -62.6(2) . . .
C(12) K(1) O(1) C(21) 25.4(2) . . .
C(12) K(1) O(1) C(24) -140.7(2) . . .
C(1) K(1) C(1) K(1) -45.2(2) . 2_545 2_545
C(1) K(1) C(1) C(2) -102.5(2) . 2_545 2_545
C(1) K(1) C(1) C(5) 9.4(2) . 2_545 2_545
C(1) K(1) C(1) C(6) 133.2(2) . 2_545 2_545
C(1) K(1) C(1) K(1) -123.09(14) 2_545 . 2_555
C(1) K(1) C(1) C(2) -65.1(2) 2_545 . .
C(1) K(1) C(1) C(5) -177.30(13) 2_545 . .
C(1) K(1) C(1) C(6) 58.5(2) 2_545 . .
C(1) K(1) C(2) K(1) 54.23(15) . . 2_555
C(1) K(1) C(2) C(3) 113.2(2) . . .
C(1) K(1) C(2) C(7) -123.1(2) . . .
C(2) K(1) C(1) K(1) -57.96(16) . . 2_555
C(2) K(1) C(1) C(5) -112.2(2) . . .
C(2) K(1) C(1) C(6) 123.7(3) . . .
C(1) K(1) C(2) K(1) 60.77(17) . 2_545 2_545
C(1) K(1) C(2) C(1) 115.65(19) . 2_545 2_545
C(1) K(1) C(2) C(3) 2.2(2) . 2_545 2_545
C(1) K(1) C(2) C(7) -121.78(19) . 2_545 2_545
C(2) K(1) C(1) K(1) -169.49(11) 2_545 . 2_555
C(2) K(1) C(1) C(2) -111.54(18) 2_545 . .
C(2) K(1) C(1) C(5) 136.30(15) 2_545 . .
C(2) K(1) C(1) C(6) 12.1(2) 2_545 . .
C(1) K(1) C(3) K(1) 19.71(11) . . 2_555
C(1) K(1) C(3) C(2) -36.44(15) . . .
C(1) K(1) C(3) C(4) 76.03(16) . . .
C(1) K(1) C(3) C(8) -160.3(2) . . .
C(3) K(1) C(1) K(1) -21.30(12) . . 2_555
C(3) K(1) C(1) C(2) 36.65(16) . . .
C(3) K(1) C(1) C(5) -75.51(15) . . .
C(3) K(1) C(1) C(6) 160.3(2) . . .
C(1) K(1) C(3) K(1) 125.09(13) . 2_545 2_545
C(1) K(1) C(3) C(2) -178.53(16) . 2_545 2_545
C(1) K(1) C(3) C(4) 68.24(15) . 2_545 2_545
C(1) K(1) C(3) C(8) -54.9(2) . 2_545 2_545
C(3) K(1) C(1) K(1) -168.41(12) 2_545 . 2_555
C(3) K(1) C(1) C(2) -110.45(17) 2_545 . .
C(3) K(1) C(1) C(5) 137.39(13) 2_545 . .
C(3) K(1) C(1) C(6) 13.2(2) 2_545 . .
C(1) K(1) C(4) K(1) -16.75(10) . . 2_555
C(1) K(1) C(4) C(3) -75.85(17) . . .
C(1) K(1) C(4) C(5) 36.94(17) . . .
C(1) K(1) C(4) C(9) 160.9(2) . . .
C(4) K(1) C(1) K(1) 17.52(11) . . 2_555
C(4) K(1) C(1) C(2) 75.48(17) . . .
C(4) K(1) C(1) C(5) -36.69(13) . . .
C(4) K(1) C(1) C(6) -160.8(2) . . .
C(1) K(1) C(4) K(1) -178.88(11) . 2_545 2_545
C(1) K(1) C(4) C(3) -120.37(14) . 2_545 2_545
C(1) K(1) C(4) C(5) 126.63(17) . 2_545 2_545
C(1) K(1) C(4) C(9) 3.43(19) . 2_545 2_545
C(4) K(1) C(1) K(1) -142.85(14) 2_545 . 2_555
C(4) K(1) C(1) C(2) -84.90(17) 2_545 . .
C(4) K(1) C(1) C(5) 162.94(13) 2_545 . .
C(4) K(1) C(1) C(6) 38.8(2) 2_545 . .
C(1) K(1) C(5) K(1) -54.75(16) . . 2_555
C(1) K(1) C(5) C(4) -112.7(2) . . .
C(1) K(1) C(5) C(10) 124.1(2) . . .
C(5) K(1) C(1) K(1) 54.21(15) . . 2_555
C(5) K(1) C(1) C(2) 112.2(2) . . .
C(5) K(1) C(1) C(6) -124.2(2) . . .
C(1) K(1) C(5) K(1) -119.53(13) . 2_545 2_545
C(1) K(1) C(5) C(1) -173.97(12) . 2_545 2_545
C(1) K(1) C(5) C(4) -62.29(18) . 2_545 2_545
C(1) K(1) C(5) C(10) 61.6(2) . 2_545 2_545
C(5) K(1) C(1) K(1) -118.15(14) 2_545 . 2_555
C(5) K(1) C(1) C(2) -60.19(18) 2_545 . .
C(5) K(1) C(1) C(5) -172.36(13) 2_545 . .
C(5) K(1) C(1) C(6) 63.5(2) 2_545 . .
C(1) K(1) C(12) C(11) -65.63(19) . . .
C(1) K(1) C(12) C(13) 168.2(2) . . .
C(12) K(1) C(1) K(1) 113.44(16) . . 2_555
C(12) K(1) C(1) C(2) 171.40(18) . . .
C(12) K(1) C(1) C(5) 59.23(14) . . .
C(12) K(1) C(1) C(6) -64.9(2) . . .
C(1) K(1) C(2) K(1) -166.97(9) 2_545 . 2_555
C(1) K(1) C(2) C(1) 138.79(16) 2_545 . .
C(1) K(1) C(2) C(3) -108.05(16) 2_545 . .
C(1) K(1) C(2) C(7) 15.6(2) 2_545 . .
C(2) K(1) C(1) K(1) -77.14(16) . 2_545 2_545
C(2) K(1) C(1) C(2) -134.47(18) . 2_545 2_545
C(2) K(1) C(1) C(5) -22.50(16) . 2_545 2_545
C(2) K(1) C(1) C(6) 101.3(2) . 2_545 2_545
C(1) K(1) C(2) K(1) -54.88(17) 2_545 2_545 2_545
C(1) K(1) C(2) C(3) -113.5(2) 2_545 2_545 2_545
C(1) K(1) C(2) C(7) 122.6(2) 2_545 2_545 2_545
C(2) K(1) C(1) K(1) 57.32(17) 2_545 2_545 2_545
C(2) K(1) C(1) C(5) 112.0(2) 2_545 2_545 2_545
C(2) K(1) C(1) C(6) -124.3(3) 2_545 2_545 2_545
C(1) K(1) C(3) K(1) 151.62(11) 2_545 . 2_555
C(1) K(1) C(3) C(2) 95.47(16) 2_545 . .
C(1) K(1) C(3) C(4) -152.05(15) 2_545 . .
C(1) K(1) C(3) C(8) -28.4(2) 2_545 . .
C(3) K(1) C(1) K(1) -112.81(13) . 2_545 2_545
C(3) K(1) C(1) C(2) -170.13(17) . 2_545 2_545
C(3) K(1) C(1) C(5) -58.17(17) . 2_545 2_545
C(3) K(1) C(1) C(6) 65.6(2) . 2_545 2_545
C(1) K(1) C(3) K(1) -19.93(11) 2_545 2_545 2_545
C(1) K(1) C(3) C(2) 36.45(16) 2_545 2_545 2_545
C(1) K(1) C(3) C(4) -76.78(16) 2_545 2_545 2_545
C(1) K(1) C(3) C(8) 160.1(2) 2_545 2_545 2_545
C(3) K(1) C(1) K(1) 21.07(11) 2_545 2_545 2_545
C(3) K(1) C(1) C(2) -36.25(17) 2_545 2_545 2_545
C(3) K(1) C(1) C(5) 75.71(16) 2_545 2_545 2_545
C(3) K(1) C(1) C(6) -160.5(2) 2_545 2_545 2_545
C(1) K(1) C(4) K(1) 110.13(19) 2_545 . 2_555
C(1) K(1) C(4) C(3) 51.0(2) 2_545 . .
C(1) K(1) C(4) C(5) 163.8(2) 2_545 . .
C(1) K(1) C(4) C(9) -72.2(2) 2_545 . .
C(4) K(1) C(1) K(1) -141.15(16) . 2_545 2_545
C(4) K(1) C(1) C(2) 161.5(2) . 2_545 2_545
C(4) K(1) C(1) C(5) -86.5(2) . 2_545 2_545
C(4) K(1) C(1) C(6) 37.3(3) . 2_545 2_545
C(1) K(1) C(4) K(1) 16.84(10) 2_545 2_545 2_545
C(1) K(1) C(4) C(3) 75.36(16) 2_545 2_545 2_545
C(1) K(1) C(4) C(5) -37.65(16) 2_545 2_545 2_545
C(1) K(1) C(4) C(9) -160.9(2) 2_545 2_545 2_545
C(4) K(1) C(1) K(1) -17.46(11) 2_545 2_545 2_545
C(4) K(1) C(1) C(2) -74.78(18) 2_545 2_545 2_545
C(4) K(1) C(1) C(5) 37.19(13) 2_545 2_545 2_545
C(4) K(1) C(1) C(6) 160.9(2) 2_545 2_545 2_545
C(1) K(1) C(5) K(1) -42.7(5) 2_545 . 2_555
C(1) K(1) C(5) C(1) 12.1(5) 2_545 . .
C(1) K(1) C(5) C(4) -100.6(5) 2_545 . .
C(1) K(1) C(5) C(10) 136.2(4) 2_545 . .
C(5) K(1) C(1) K(1) -55.0(5) . 2_545 2_545
C(5) K(1) C(1) C(2) -112.3(5) . 2_545 2_545
C(5) K(1) C(1) C(5) -0.3(5) . 2_545 2_545
C(5) K(1) C(1) C(6) 123.4(5) . 2_545 2_545
C(1) K(1) C(5) K(1) 54.44(15) 2_545 2_545 2_545
C(1) K(1) C(5) C(4) 111.7(2) 2_545 2_545 2_545
C(1) K(1) C(5) C(10) -124.5(2) 2_545 2_545 2_545
C(5) K(1) C(1) K(1) -54.64(15) 2_545 2_545 2_545
C(5) K(1) C(1) C(2) -112.0(2) 2_545 2_545 2_545
C(5) K(1) C(1) C(6) 123.8(2) 2_545 2_545 2_545
C(1) K(1) C(12) C(11) 148.83(18) 2_545 . .
C(1) K(1) C(12) C(13) 22.6(2) 2_545 . .
C(12) K(1) C(1) K(1) 62.82(18) . 2_545 2_545
C(12) K(1) C(1) C(2) 5.5(2) . 2_545 2_545
C(12) K(1) C(1) C(5) 117.46(14) . 2_545 2_545
C(12) K(1) C(1) C(6) -118.8(2) . 2_545 2_545
C(2) K(1) C(2) K(1) 15.19(19) . 2_545 2_545
C(2) K(1) C(2) C(1) 70.1(2) . 2_545 2_545
C(2) K(1) C(2) C(3) -43.4(2) . 2_545 2_545
C(2) K(1) C(2) C(7) -167.36(15) . 2_545 2_545
C(2) K(1) C(2) K(1) 159.77(10) 2_545 . 2_555
C(2) K(1) C(2) C(1) 105.54(18) 2_545 . .
C(2) K(1) C(2) C(3) -141.30(15) 2_545 . .
C(2) K(1) C(2) C(7) -17.6(2) 2_545 . .
C(2) K(1) C(3) K(1) 56.15(14) . . 2_555
C(2) K(1) C(3) C(4) 112.5(2) . . .
C(2) K(1) C(3) C(8) -123.9(2) . . .
C(3) K(1) C(2) K(1) -58.93(16) . . 2_555
C(3) K(1) C(2) C(1) -113.2(2) . . .
C(3) K(1) C(2) C(7) 123.7(2) . . .
C(2) K(1) C(3) K(1) 95.10(14) . 2_545 2_545
C(2) K(1) C(3) C(2) 151.47(15) . 2_545 2_545
C(2) K(1) C(3) C(4) 38.24(16) . 2_545 2_545
C(2) K(1) C(3) C(8) -84.9(2) . 2_545 2_545
C(3) K(1) C(2) K(1) 138.35(11) 2_545 . 2_555
C(3) K(1) C(2) C(1) 84.12(18) 2_545 . .
C(3) K(1) C(2) C(3) -162.72(14) 2_545 . .
C(3) K(1) C(2) C(7) -39.0(2) 2_545 . .
C(2) K(1) C(4) K(1) 22.11(10) . . 2_555
C(2) K(1) C(4) C(3) -37.00(14) . . .
C(2) K(1) C(4) C(5) 75.80(19) . . .
C(2) K(1) C(4) C(9) -160.2(2) . . .
C(4) K(1) C(2) K(1) -22.11(9) . . 2_555
C(4) K(1) C(2) C(1) -76.35(17) . . .
C(4) K(1) C(2) C(3) 36.81(14) . . .
C(4) K(1) C(2) C(7) 160.5(2) . . .
C(2) K(1) C(4) K(1) 153.80(11) . 2_545 2_545
C(2) K(1) C(4) C(3) -147.69(14) . 2_545 2_545
C(2) K(1) C(4) C(5) 99.30(17) . 2_545 2_545
C(2) K(1) C(4) C(9) -23.90(18) . 2_545 2_545
C(4) K(1) C(2) K(1) 154.83(11) 2_545 . 2_555
C(4) K(1) C(2) C(1) 100.60(17) 2_545 . .
C(4) K(1) C(2) C(3) -146.24(15) 2_545 . .
C(4) K(1) C(2) C(7) -22.55(18) 2_545 . .
C(2) K(1) C(5) K(1) -17.86(11) . . 2_555
C(2) K(1) C(5) C(1) 36.88(14) . . .
C(2) K(1) C(5) C(4) -75.81(19) . . .
C(2) K(1) C(5) C(10) 161.0(2) . . .
C(5) K(1) C(2) K(1) 16.96(9) . . 2_555
C(5) K(1) C(2) C(1) -37.28(15) . . .
C(5) K(1) C(2) C(3) 75.88(17) . . .
C(5) K(1) C(2) C(7) -160.4(2) . . .
C(2) K(1) C(5) K(1) -143.37(13) . 2_545 2_545
C(2) K(1) C(5) C(1) 162.19(13) . 2_545 2_545
C(2) K(1) C(5) C(4) -86.13(17) . 2_545 2_545
C(2) K(1) C(5) C(10) 37.7(2) . 2_545 2_545
C(5) K(1) C(2) K(1) -177.47(11) 2_545 . 2_555
C(5) K(1) C(2) C(1) 128.30(16) 2_545 . .
C(5) K(1) C(2) C(3) -118.54(15) 2_545 . .
C(5) K(1) C(2) C(7) 5.15(19) 2_545 . .
C(2) K(1) C(12) C(11) -61.7(2) . . .
C(2) K(1) C(12) C(13) 172.1(2) . . .
C(12) K(1) C(2) K(1) 45.95(13) . . 2_555
C(12) K(1) C(2) C(1) -8.28(18) . . .
C(12) K(1) C(2) C(3) 104.88(15) . . .
C(12) K(1) C(2) C(7) -131.43(18) . . .
C(2) K(1) C(3) K(1) 139.55(18) 2_545 . 2_555
C(2) K(1) C(3) C(2) 83.4(2) 2_545 . .
C(2) K(1) C(3) C(4) -164.1(2) 2_545 . .
C(2) K(1) C(3) C(8) -40.5(3) 2_545 . .
C(3) K(1) C(2) K(1) -34.8(2) . 2_545 2_545
C(3) K(1) C(2) C(1) 20.0(3) . 2_545 2_545
C(3) K(1) C(2) C(3) -93.4(2) . 2_545 2_545
C(3) K(1) C(2) C(7) 142.6(2) . 2_545 2_545
C(2) K(1) C(3) K(1) -56.38(15) 2_545 2_545 2_545
C(2) K(1) C(3) C(4) -113.2(2) 2_545 2_545 2_545
C(2) K(1) C(3) C(8) 123.6(3) 2_545 2_545 2_545
C(3) K(1) C(2) K(1) 58.60(17) 2_545 2_545 2_545
C(3) K(1) C(2) C(1) 113.5(2) 2_545 2_545 2_545
C(3) K(1) C(2) C(7) -124.0(2) 2_545 2_545 2_545
C(2) K(1) C(4) K(1) -165.6(4) 2_545 . 2_555
C(2) K(1) C(4) C(3) 135.3(4) 2_545 . .
C(2) K(1) C(4) C(5) -111.9(4) 2_545 . .
C(2) K(1) C(4) C(9) 12.0(5) 2_545 . .
C(4) K(1) C(2) K(1) -155.6(4) . 2_545 2_545
C(4) K(1) C(2) C(1) -100.8(5) . 2_545 2_545
C(4) K(1) C(2) C(3) 145.8(4) . 2_545 2_545
C(4) K(1) C(2) C(7) 21.8(5) . 2_545 2_545
C(2) K(1) C(4) K(1) -22.02(10) 2_545 2_545 2_545
C(2) K(1) C(4) C(3) 36.49(14) 2_545 2_545 2_545
C(2) K(1) C(4) C(5) -76.52(17) 2_545 2_545 2_545
C(2) K(1) C(4) C(9) 160.3(2) 2_545 2_545 2_545
C(4) K(1) C(2) K(1) 22.17(10) 2_545 2_545 2_545
C(4) K(1) C(2) C(1) 77.05(19) 2_545 2_545 2_545
C(4) K(1) C(2) C(3) -36.43(15) 2_545 2_545 2_545
C(4) K(1) C(2) C(7) -160.4(2) 2_545 2_545 2_545
C(2) K(1) C(5) K(1) -140.49(17) 2_545 . 2_555
C(2) K(1) C(5) C(1) -85.7(2) 2_545 . .
C(2) K(1) C(5) C(4) 161.6(2) 2_545 . .
C(2) K(1) C(5) C(10) 38.4(3) 2_545 . .
C(5) K(1) C(2) K(1) 109.0(2) . 2_545 2_545
C(5) K(1) C(2) C(1) 163.9(2) . 2_545 2_545
C(5) K(1) C(2) C(3) 50.4(3) . 2_545 2_545
C(5) K(1) C(2) C(7) -73.5(2) . 2_545 2_545
C(2) K(1) C(5) K(1) 17.66(11) 2_545 2_545 2_545
C(2) K(1) C(5) C(1) -36.78(13) 2_545 2_545 2_545
C(2) K(1) C(5) C(4) 74.90(17) 2_545 2_545 2_545
C(2) K(1) C(5) C(10) -161.2(2) 2_545 2_545 2_545
C(5) K(1) C(2) K(1) -17.19(9) 2_545 2_545 2_545
C(5) K(1) C(2) C(1) 37.69(17) 2_545 2_545 2_545
C(5) K(1) C(2) C(3) -75.79(18) 2_545 2_545 2_545
C(5) K(1) C(2) C(7) 160.3(2) 2_545 2_545 2_545
C(2) K(1) C(12) C(11) 151.3(2) 2_545 . .
C(2) K(1) C(12) C(13) 25.2(2) 2_545 . .
C(12) K(1) C(2) K(1) 129.73(12) . 2_545 2_545
C(12) K(1) C(2) C(1) -175.39(18) . 2_545 2_545
C(12) K(1) C(2) C(3) 71.13(17) . 2_545 2_545
C(12) K(1) C(2) C(7) -52.82(18) . 2_545 2_545
C(3) K(1) C(3) K(1) 80.72(17) . 2_545 2_545
C(3) K(1) C(3) C(2) 137.10(17) . 2_545 2_545
C(3) K(1) C(3) C(4) 23.9(2) . 2_545 2_545
C(3) K(1) C(3) C(8) -99.3(2) . 2_545 2_545
C(3) K(1) C(3) K(1) 83.74(18) 2_545 . 2_555
C(3) K(1) C(3) C(2) 27.6(2) 2_545 . .
C(3) K(1) C(3) C(4) 140.06(16) 2_545 . .
C(3) K(1) C(3) C(8) -96.3(2) 2_545 . .
C(3) K(1) C(4) K(1) 59.11(17) . . 2_555
C(3) K(1) C(4) C(5) 112.8(2) . . .
C(3) K(1) C(4) C(9) -123.2(2) . . .
C(4) K(1) C(3) K(1) -56.33(15) . . 2_555
C(4) K(1) C(3) C(2) -112.5(2) . . .
C(4) K(1) C(3) C(8) 123.7(2) . . .
C(3) K(1) C(4) K(1) 136.49(11) . 2_545 2_545
C(3) K(1) C(4) C(3) -164.99(13) . 2_545 2_545
C(3) K(1) C(4) C(5) 82.00(18) . 2_545 2_545
C(3) K(1) C(4) C(9) -41.2(2) . 2_545 2_545
C(4) K(1) C(3) K(1) 96.11(14) 2_545 . 2_555
C(4) K(1) C(3) C(2) 39.96(17) 2_545 . .
C(4) K(1) C(3) C(4) 152.44(14) 2_545 . .
C(4) K(1) C(3) C(8) -83.9(2) 2_545 . .
C(3) K(1) C(5) K(1) 21.27(11) . . 2_555
C(3) K(1) C(5) C(1) 76.02(16) . . .
C(3) K(1) C(5) C(4) -36.68(17) . . .
C(3) K(1) C(5) C(10) -159.8(2) . . .
C(5) K(1) C(3) K(1) -19.54(11) . . 2_555
C(5) K(1) C(3) C(2) -75.69(16) . . .
C(5) K(1) C(3) C(4) 36.79(15) . . .
C(5) K(1) C(3) C(8) 160.5(2) . . .
C(3) K(1) C(5) K(1) -169.45(12) . 2_545 2_545
C(3) K(1) C(5) C(1) 136.11(13) . 2_545 2_545
C(3) K(1) C(5) C(4) -112.21(17) . 2_545 2_545
C(3) K(1) C(5) C(10) 11.7(2) . 2_545 2_545
C(5) K(1) C(3) K(1) 126.01(13) 2_545 . 2_555
C(5) K(1) C(3) C(2) 69.86(16) 2_545 . .
C(5) K(1) C(3) C(4) -177.66(14) 2_545 . .
C(5) K(1) C(3) C(8) -54.0(2) 2_545 . .
C(3) K(1) C(12) C(11) -34.5(2) . . .
C(3) K(1) C(12) C(13) -160.7(2) . . .
C(12) K(1) C(3) K(1) -24.60(15) . . 2_555
C(12) K(1) C(3) C(2) -80.75(16) . . .
C(12) K(1) C(3) C(4) 31.72(16) . . .
C(12) K(1) C(3) C(8) 155.4(2) . . .
C(3) K(1) C(4) K(1) -32.2(3) 2_545 . 2_555
C(3) K(1) C(4) C(3) -91.3(2) 2_545 . .
C(3) K(1) C(4) C(5) 21.5(3) 2_545 . .
C(3) K(1) C(4) C(9) 145.5(2) 2_545 . .
C(4) K(1) C(3) K(1) 137.05(19) . 2_545 2_545
C(4) K(1) C(3) C(2) -166.6(2) . 2_545 2_545
C(4) K(1) C(3) C(4) 80.2(2) . 2_545 2_545
C(4) K(1) C(3) C(8) -42.9(3) . 2_545 2_545
C(3) K(1) C(4) K(1) -58.52(15) 2_545 2_545 2_545
C(3) K(1) C(4) C(5) -113.0(2) 2_545 2_545 2_545
C(3) K(1) C(4) C(9) 123.8(2) 2_545 2_545 2_545
C(4) K(1) C(3) K(1) 56.85(15) 2_545 2_545 2_545
C(4) K(1) C(3) C(2) 113.2(2) 2_545 2_545 2_545
C(4) K(1) C(3) C(8) -123.1(2) 2_545 2_545 2_545
C(3) K(1) C(5) K(1) -111.89(13) 2_545 . 2_555
C(3) K(1) C(5) C(1) -57.14(18) 2_545 . .
C(3) K(1) C(5) C(4) -169.84(17) 2_545 . .
C(3) K(1) C(5) C(10) 67.0(2) 2_545 . .
C(5) K(1) C(3) K(1) 150.31(11) . 2_545 2_545
C(5) K(1) C(3) C(2) -153.31(16) . 2_545 2_545
C(5) K(1) C(3) C(4) 93.46(16) . 2_545 2_545
C(5) K(1) C(3) C(8) -29.7(2) . 2_545 2_545
C(3) K(1) C(5) K(1) -20.96(11) 2_545 2_545 2_545
C(3) K(1) C(5) C(1) -75.40(15) 2_545 2_545 2_545
C(3) K(1) C(5) C(4) 36.28(16) 2_545 2_545 2_545
C(3) K(1) C(5) C(10) 160.1(2) 2_545 2_545 2_545
C(5) K(1) C(3) K(1) 19.87(11) 2_545 2_545 2_545
C(5) K(1) C(3) C(2) 76.25(17) 2_545 2_545 2_545
C(5) K(1) C(3) C(4) -36.98(14) 2_545 2_545 2_545
C(5) K(1) C(3) C(8) -160.1(2) 2_545 2_545 2_545
C(3) K(1) C(12) C(11) 176.7(2) 2_545 . .
C(3) K(1) C(12) C(13) 50.6(2) 2_545 . .
C(12) K(1) C(3) K(1) -166.12(14) . 2_545 2_545
C(12) K(1) C(3) C(2) -109.74(17) . 2_545 2_545
C(12) K(1) C(3) C(4) 137.03(15) . 2_545 2_545
C(12) K(1) C(3) C(8) 13.9(2) . 2_545 2_545
C(4) K(1) C(4) K(1) 157.44(10) . 2_545 2_545
C(4) K(1) C(4) C(3) -144.05(14) . 2_545 2_545
C(4) K(1) C(4) C(5) 102.95(18) . 2_545 2_545
C(4) K(1) C(4) C(9) -20.3(2) . 2_545 2_545
C(4) K(1) C(4) K(1) 16.98(19) 2_545 . 2_555
C(4) K(1) C(4) C(3) -42.1(2) 2_545 . .
C(4) K(1) C(4) C(5) 70.7(2) 2_545 . .
C(4) K(1) C(4) C(9) -165.37(16) 2_545 . .
C(4) K(1) C(5) K(1) 57.95(17) . . 2_555
C(4) K(1) C(5) C(1) 112.7(2) . . .
C(4) K(1) C(5) C(10) -123.2(3) . . .
C(5) K(1) C(4) K(1) -53.69(16) . . 2_555
C(5) K(1) C(4) C(3) -112.8(2) . . .
C(5) K(1) C(4) C(9) 124.0(2) . . .
C(4) K(1) C(5) K(1) -171.14(10) . 2_545 2_545
C(4) K(1) C(5) C(1) 134.41(15) . 2_545 2_545
C(4) K(1) C(5) C(4) -113.91(17) . 2_545 2_545
C(4) K(1) C(5) C(10) 10.0(2) . 2_545 2_545
C(5) K(1) C(4) K(1) 62.51(16) 2_545 . 2_555
C(5) K(1) C(4) C(3) 3.4(2) 2_545 . .
C(5) K(1) C(4) C(5) 116.20(18) 2_545 . .
C(5) K(1) C(4) C(9) -119.8(2) 2_545 . .
C(4) K(1) C(12) C(11) -20.54(19) . . .
C(4) K(1) C(12) C(13) -146.7(2) . . .
C(12) K(1) C(4) K(1) -89.93(12) . . 2_555
C(12) K(1) C(4) C(3) -149.03(16) . . .
C(12) K(1) C(4) C(5) -36.24(18) . . .
C(12) K(1) C(4) C(9) 87.72(19) . . .
C(4) K(1) C(5) K(1) -76.34(15) 2_545 . 2_555
C(4) K(1) C(5) C(1) -21.59(17) 2_545 . .
C(4) K(1) C(5) C(4) -134.29(18) 2_545 . .
C(4) K(1) C(5) C(10) 102.6(2) 2_545 . .
C(5) K(1) C(4) K(1) -168.90(9) . 2_545 2_545
C(5) K(1) C(4) C(3) -110.38(15) . 2_545 2_545
C(5) K(1) C(4) C(5) 136.61(16) . 2_545 2_545
C(5) K(1) C(4) C(9) 13.4(2) . 2_545 2_545
C(4) K(1) C(5) K(1) -57.24(15) 2_545 2_545 2_545
C(4) K(1) C(5) C(1) -111.7(2) 2_545 2_545 2_545
C(4) K(1) C(5) C(10) 123.9(2) 2_545 2_545 2_545
C(5) K(1) C(4) K(1) 54.49(15) 2_545 2_545 2_545
C(5) K(1) C(4) C(3) 113.0(2) 2_545 2_545 2_545
C(5) K(1) C(4) C(9) -123.2(2) 2_545 2_545 2_545
C(4) K(1) C(12) C(11) -164.49(19) 2_545 . .
C(4) K(1) C(12) C(13) 69.3(2) 2_545 . .
C(12) K(1) C(4) K(1) -103.87(12) . 2_545 2_545
C(12) K(1) C(4) C(3) -45.35(16) . 2_545 2_545
C(12) K(1) C(4) C(5) -158.36(17) . 2_545 2_545
C(12) K(1) C(4) C(9) 78.44(19) . 2_545 2_545
C(5) K(1) C(5) K(1) -125.63(14) . 2_545 2_545
C(5) K(1) C(5) C(1) 179.93(13) . 2_545 2_545
C(5) K(1) C(5) C(4) -68.4(2) . 2_545 2_545
C(5) K(1) C(5) C(10) 55.5(2) . 2_545 2_545
C(5) K(1) C(5) K(1) -42.9(2) 2_545 . 2_555
C(5) K(1) C(5) C(1) 11.81(19) 2_545 . .
C(5) K(1) C(5) C(4) -100.9(2) 2_545 . .
C(5) K(1) C(5) C(10) 135.96(19) 2_545 . .
C(5) K(1) C(12) C(11) -38.63(19) . . .
C(5) K(1) C(12) C(13) -164.8(2) . . .
C(12) K(1) C(5) K(1) -164.38(17) . . 2_555
C(12) K(1) C(5) C(1) -109.63(15) . . .
C(12) K(1) C(5) C(4) 137.7(2) . . .
C(12) K(1) C(5) C(10) 14.52(18) . . .
C(5) K(1) C(12) C(11) -177.62(18) 2_545 . .
C(5) K(1) C(12) C(13) 56.2(2) 2_545 . .
C(12) K(1) C(5) K(1) -29.0(2) . 2_545 2_545
C(12) K(1) C(5) C(1) -83.43(16) . 2_545 2_545
C(12) K(1) C(5) C(4) 28.2(2) . 2_545 2_545
C(12) K(1) C(5) C(10) 152.11(18) . 2_545 2_545
K(1) O(1) C(21) C(22) -128.77(19) . . .
K(1) O(1) C(24) C(23) 138.8(2) . . .
C(21) O(1) C(24) C(23) -28.9(3) . . .
C(24) O(1) C(21) C(22) 40.0(2) . . .
K(1) C(1) C(2) K(1) -141.67(8) . . 2_555
K(1) C(1) C(2) C(3) -70.75(19) . . .
K(1) C(1) C(2) C(7) 111.6(2) . . .
K(1) C(1) C(5) K(1) 143.15(6) . . 2_555
K(1) C(1) C(5) C(4) 70.27(18) . . .
K(1) C(1) C(5) C(10) -108.5(2) . . .
K(1) C(1) C(2) K(1) 141.67(8) 2_555 . .
K(1) C(1) C(2) C(3) 70.92(18) 2_555 . .
K(1) C(1) C(2) C(7) -106.7(2) 2_555 . .
K(1) C(1) C(5) K(1) -143.15(6) 2_555 . .
K(1) C(1) C(5) C(4) -72.88(18) 2_555 . .
K(1) C(1) C(5) C(10) 108.4(2) 2_555 . .
C(2) C(1) C(5) K(1) -70.85(18) . . .
C(2) C(1) C(5) K(1) 72.30(18) . . 2_555
C(2) C(1) C(5) C(4) -0.6(3) . . .
C(2) C(1) C(5) C(10) -179.4(2) . . .
C(5) C(1) C(2) K(1) 71.16(18) . . .
C(5) C(1) C(2) K(1) -70.50(18) . . 2_555
C(5) C(1) C(2) C(3) 0.4(3) . . .
C(5) C(1) C(2) C(7) -177.2(2) . . .
C(6) C(1) C(2) K(1) -110.3(2) . . .
C(6) C(1) C(2) K(1) 108.0(2) . . 2_555
C(6) C(1) C(2) C(3) 179.0(2) . . .
C(6) C(1) C(2) C(7) 1.3(4) . . .
C(6) C(1) C(5) K(1) 110.6(2) . . .
C(6) C(1) C(5) K(1) -106.2(2) . . 2_555
C(6) C(1) C(5) C(4) -179.1(2) . . .
C(6) C(1) C(5) C(10) 2.1(4) . . .
K(1) C(2) C(3) K(1) -139.69(7) . . 2_555
K(1) C(2) C(3) C(4) -70.75(18) . . .
K(1) C(2) C(3) C(8) 107.1(2) . . .
K(1) C(2) C(3) K(1) 139.69(7) 2_555 . .
K(1) C(2) C(3) C(4) 68.94(18) 2_555 . .
K(1) C(2) C(3) C(8) -113.2(2) 2_555 . .
C(1) C(2) C(3) K(1) 70.66(19) . . .
C(1) C(2) C(3) K(1) -69.03(18) . . 2_555
C(1) C(2) C(3) C(4) -0.1(2) . . .
C(1) C(2) C(3) C(8) 177.8(2) . . .
C(7) C(2) C(3) K(1) -111.7(2) . . .
C(7) C(2) C(3) K(1) 108.6(2) . . 2_555
C(7) C(2) C(3) C(4) 177.5(2) . . .
C(7) C(2) C(3) C(8) -4.6(4) . . .
K(1) C(3) C(4) K(1) -139.53(6) . . 2_555
K(1) C(3) C(4) C(5) -70.68(18) . . .
K(1) C(3) C(4) C(9) 111.3(2) . . .
K(1) C(3) C(4) K(1) 139.53(6) 2_555 . .
K(1) C(3) C(4) C(5) 68.86(18) 2_555 . .
K(1) C(3) C(4) C(9) -109.1(2) 2_555 . .
C(2) C(3) C(4) K(1) 70.40(18) . . .
C(2) C(3) C(4) K(1) -69.13(18) . . 2_555
C(2) C(3) C(4) C(5) -0.3(3) . . .
C(2) C(3) C(4) C(9) -178.3(2) . . .
C(8) C(3) C(4) K(1) -107.5(2) . . .
C(8) C(3) C(4) K(1) 113.0(2) . . 2_555
C(8) C(3) C(4) C(5) -178.1(2) . . .
C(8) C(3) C(4) C(9) 3.9(4) . . .
K(1) C(4) C(5) K(1) -141.77(8) . . 2_555
K(1) C(4) C(5) C(1) -69.97(18) . . .
K(1) C(4) C(5) C(10) 108.8(2) . . .
K(1) C(4) C(5) K(1) 141.77(8) 2_555 . .
K(1) C(4) C(5) C(1) 71.80(18) 2_555 . .
K(1) C(4) C(5) C(10) -109.4(2) 2_555 . .
C(3) C(4) C(5) K(1) 70.50(18) . . .
C(3) C(4) C(5) K(1) -71.27(19) . . 2_555
C(3) C(4) C(5) C(1) 0.5(2) . . .
C(3) C(4) C(5) C(10) 179.3(2) . . .
C(9) C(4) C(5) K(1) -111.5(2) . . .
C(9) C(4) C(5) K(1) 106.7(2) . . 2_555
C(9) C(4) C(5) C(1) 178.5(2) . . .
C(9) C(4) C(5) C(10) -2.7(4) . . .
K(1) C(5) C(10) C(11) 9.4(3) . . .
K(1) C(5) C(10) C(11) -171.44(18) 2_555 . .
C(1) C(5) C(10) C(11) 98.6(3) . . .
C(4) C(5) C(10) C(11) -79.9(3) . . .
C(5) C(10) C(11) C(12) -64.2(3) . . .
C(5) C(10) C(11) C(20) 118.6(2) . . .
C(10) C(11) C(12) K(1) 70.4(2) . . .
C(10) C(11) C(12) C(13) -177.8(2) . . .
C(10) C(11) C(20) C(15) 177.4(2) . . .
C(10) C(11) C(20) C(19) -2.4(3) . . .
C(12) C(11) C(20) C(15) 0.2(3) . . .
C(12) C(11) C(20) C(19) -179.5(2) . . .
C(20) C(11) C(12) K(1) -112.3(2) . . .
C(20) C(11) C(12) C(13) -0.6(3) . . .
K(1) C(12) C(13) C(14) 107.0(2) . . .
C(11) C(12) C(13) C(14) 0.5(4) . . .
C(12) C(13) C(14) C(15) -0.1(3) . . .
C(13) C(14) C(15) C(16) 177.7(2) . . .
C(13) C(14) C(15) C(20) -0.2(3) . . .
C(14) C(15) C(16) C(17) -179.8(2) . . .
C(14) C(15) C(20) C(11) 0.1(3) . . .
C(14) C(15) C(20) C(19) 179.9(2) . . .
C(16) C(15) C(20) C(11) -177.8(2) . . .
C(16) C(15) C(20) C(19) 2.0(3) . . .
C(20) C(15) C(16) C(17) -2.0(4) . . .
C(15) C(16) C(17) C(18) 0.5(4) . . .
C(16) C(17) C(18) C(19) 0.9(4) . . .
C(17) C(18) C(19) C(20) -0.8(4) . . .
C(18) C(19) C(20) C(11) 179.1(2) . . .
C(18) C(19) C(20) C(15) -0.7(3) . . .
O(1) C(21) C(22) C(23) -34.0(3) . . .
C(21) C(22) C(23) C(24) 16.2(3) . . .
C(22) C(23) C(24) O(1) 6.6(3) . . .
